data_4069623
loop_
_publ_author_name
'Semproni, Scott P.'
'Graham, Peter M.'
'Buschhaus, Miriam S. A.'
'Patrick, Brian O.'
'Legzdins, Peter'

_publ_section_title
;
 Toward Alkane Functionalization Effected with Cp*W(NO)(alkyl)(\h3-allyl)
 Complexes
;
_journal_issue 15
_journal_name_full Organometallics
_journal_page_first 4480
_journal_paper_doi 10.1021/om900307p
_journal_volume 28
_journal_year 2009
_chemical_formula_moiety 'C27 H42 N2 O Si W'
_chemical_formula_sum 'C27 H42 N2 O Si W'
_chemical_formula_weight 622.57
_chemical_name_systematic
;
 ?
;
_space_group_IT_number 14
_symmetry_cell_setting monoclinic
_symmetry_space_group_name_Hall '-P 2yn'
_symmetry_space_group_name_H-M 'P 1 21/n 1'
_atom_sites_solution_hydrogens geom
_atom_sites_solution_primary direct
_atom_sites_solution_secondary difmap
_audit_creation_method SHELXL-97
_cell_angle_alpha 90.00
_cell_angle_beta 91.998(4)
_cell_angle_gamma 90.00
_cell_formula_units_Z 4
_cell_length_a 9.7644(8)
_cell_length_b 16.7802(14)
_cell_length_c 17.2285(15)
_cell_measurement_reflns_used 9541
_cell_measurement_temperature 173(2)
_cell_measurement_theta_max 30.7
_cell_measurement_theta_min 2.4
_cell_volume 2821.1(4)
_computing_structure_refinement 'SHELXL-97 (Sheldrick, 1997)'
_diffrn_ambient_temperature 173(2)
_diffrn_measured_fraction_theta_full 0.995
_diffrn_measured_fraction_theta_max 0.995
_diffrn_measurement_device_type 'Bruker X8 Apex II'
_diffrn_measurement_method 'Area Detector'
_diffrn_radiation_monochromator graphite
_diffrn_radiation_source 'fine-focus sealed tube'
_diffrn_radiation_type MoK\a
_diffrn_radiation_wavelength 0.71073
_diffrn_reflns_av_R_equivalents 0.0292
_diffrn_reflns_av_sigmaI/netI 0.0198
_diffrn_reflns_limit_h_max 14
_diffrn_reflns_limit_h_min -14
_diffrn_reflns_limit_k_max 24
_diffrn_reflns_limit_k_min -21
_diffrn_reflns_limit_l_max 24
_diffrn_reflns_limit_l_min -24
_diffrn_reflns_number 54722
_diffrn_reflns_theta_full 30.72
_diffrn_reflns_theta_max 30.72
_diffrn_reflns_theta_min 2.36
_exptl_absorpt_coefficient_mu 4.157
_exptl_absorpt_correction_T_max 0.354
_exptl_absorpt_correction_T_min 0.254
_exptl_absorpt_correction_type multi-scan
_exptl_crystal_colour red-orange
_exptl_crystal_density_diffrn 1.466
_exptl_crystal_density_method 'not measured'
_exptl_crystal_description prism
_exptl_crystal_F_000 1256
_exptl_crystal_size_max 0.50
_exptl_crystal_size_mid 0.40
_exptl_crystal_size_min 0.25
_refine_diff_density_max 0.950
_refine_diff_density_min -0.921
_refine_diff_density_rms 0.082
_refine_ls_extinction_method none
_refine_ls_goodness_of_fit_ref 1.042
_refine_ls_hydrogen_treatment mixed
_refine_ls_matrix_type full
_refine_ls_number_parameters 308
_refine_ls_number_reflns 8712
_refine_ls_number_restraints 0
_refine_ls_restrained_S_all 1.042
_refine_ls_R_factor_all 0.0255
_refine_ls_R_factor_gt 0.0181
_refine_ls_shift/su_max 0.004
_refine_ls_shift/su_mean 0.000
_refine_ls_structure_factor_coef Fsqd
_refine_ls_weighting_details 'calc w=1/[\s^2^(Fo^2^)+(0.0124P)^2^+2.5454P] where P=(Fo^2^+2Fc^2^)/3'
_refine_ls_weighting_scheme calc
_refine_ls_wR_factor_gt 0.0392
_refine_ls_wR_factor_ref 0.0420
_reflns_number_gt 7534
_reflns_number_total 8712
_reflns_threshold_expression >2sigma(I)
_cod_data_source_file om900307p_si_003.cif
_cod_data_source_block pl347
_cod_depositor_comments
;
The following automatic conversions were performed:

'_symmetry_cell_setting' value 'Monoclinic' changed to 'monoclinic'
according to /home/saulius/struct/CIF-dictionaries/cif_core.dic
dictionary named 'cif_core.dic' version 2.4.2 from
2011-04-26.

'_exptl_absorpt_correction_type' value 'Multi-scan'
changed to 'multi-scan' according to
/home/saulius/struct/CIF-dictionaries/cif_core.dic dictionary named
'cif_core.dic' version 2.4.2 from 2011-04-26.

Automatic conversion script
Id: cif_fix_values 1715 2011-07-08 13:25:40Z adriana 
;
_cod_original_sg_symbol_H-M P21/n
_cod_database_code 4069623

loop_
_symmetry_equiv_pos_as_xyz
'x, y, z'
'-x+1/2, y+1/2, -z+1/2'
'-x, -y, -z'
'x-1/2, -y-1/2, z-1/2'

loop_
_atom_site_label
_atom_site_type_symbol
_atom_site_fract_x
_atom_site_fract_y
_atom_site_fract_z
_atom_site_U_iso_or_equiv
_atom_site_adp_type
_atom_site_occupancy
_atom_site_symmetry_multiplicity
_atom_site_calc_flag
_atom_site_refinement_flags
C1 C 0.7971(5) -0.0742(2) 0.9906(3) 0.1015(16) Uani 1 1 d .
H1A H 0.8857 -0.0499 0.9799 0.152 Uiso 1 1 calc R
H1B H 0.8082 -0.1320 0.9956 0.152 Uiso 1 1 calc R
H1C H 0.7631 -0.0525 1.0392 0.152 Uiso 1 1 calc R
C2 C 0.6978(4) -0.05626(17) 0.9260(2) 0.0701(10) Uani 1 1 d .
H2A H 0.6071 -0.0781 0.9388 0.084 Uiso 1 1 calc R
H2B H 0.7276 -0.0834 0.8785 0.084 Uiso 1 1 calc R
C3 C 0.6835(3) 0.03022(15) 0.90995(17) 0.0501(7) Uani 1 1 d .
C4 C 0.7081(3) 0.06582(13) 0.84359(14) 0.0375(5) Uani 1 1 d .
C5 C 0.6831(2) 0.14940(11) 0.83093(12) 0.0261(4) Uani 1 1 d .
C6 C 0.62437(19) 0.16057(11) 0.69150(11) 0.0232(3) Uani 1 1 d .
C7 C 0.70596(19) 0.18686(11) 0.63196(12) 0.0259(4) Uani 1 1 d .
C8 C 0.6701(2) 0.16514(13) 0.55680(12) 0.0333(4) Uani 1 1 d .
H8 H 0.7243 0.1825 0.5153 0.040 Uiso 1 1 calc R
C9 C 0.5567(2) 0.11869(14) 0.54140(13) 0.0363(5) Uani 1 1 d .
H9 H 0.5336 0.1036 0.4894 0.044 Uiso 1 1 calc R
C10 C 0.4766(2) 0.09395(13) 0.60079(13) 0.0327(4) Uani 1 1 d .
H10 H 0.3983 0.0620 0.5891 0.039 Uiso 1 1 calc R
C11 C 0.5072(2) 0.11455(11) 0.67703(12) 0.0266(4) Uani 1 1 d .
C12 C 0.4165(2) 0.08904(13) 0.74087(13) 0.0347(5) Uani 1 1 d .
H12A H 0.3238 0.0791 0.7194 0.052 Uiso 1 1 calc R
H12B H 0.4134 0.1312 0.7801 0.052 Uiso 1 1 calc R
H12C H 0.4528 0.0401 0.7648 0.052 Uiso 1 1 calc R
C13 C 0.8309(2) 0.23600(14) 0.64991(14) 0.0357(5) Uani 1 1 d .
H13A H 0.9027 0.2022 0.6736 0.054 Uiso 1 1 calc R
H13B H 0.8082 0.2787 0.6861 0.054 Uiso 1 1 calc R
H13C H 0.8637 0.2593 0.6018 0.054 Uiso 1 1 calc R
C14 C 0.57295(19) 0.35236(12) 0.77228(12) 0.0272(4) Uani 1 1 d .
H14A H 0.6266 0.4020 0.7797 0.033 Uiso 1 1 calc R
H14B H 0.5972 0.3300 0.7214 0.033 Uiso 1 1 calc R
C15 C 0.3288(2) 0.42485(16) 0.85686(14) 0.0429(6) Uani 1 1 d .
H15A H 0.3522 0.3895 0.9006 0.064 Uiso 1 1 calc R
H15B H 0.2292 0.4316 0.8525 0.064 Uiso 1 1 calc R
H15C H 0.3724 0.4768 0.8656 0.064 Uiso 1 1 calc R
C16 C 0.3657(3) 0.45626(17) 0.68667(15) 0.0505(7) Uani 1 1 d .
H16A H 0.4130 0.5057 0.7019 0.076 Uiso 1 1 calc R
H16B H 0.2676 0.4669 0.6785 0.076 Uiso 1 1 calc R
H16C H 0.4032 0.4360 0.6385 0.076 Uiso 1 1 calc R
C17 C 0.2825(2) 0.29238(16) 0.74018(15) 0.0426(5) Uani 1 1 d .
H17A H 0.3256 0.2613 0.6995 0.064 Uiso 1 1 calc R
H17B H 0.1918 0.3104 0.7214 0.064 Uiso 1 1 calc R
H17C H 0.2728 0.2591 0.7864 0.064 Uiso 1 1 calc R
C18 C 0.84702(19) 0.34954(12) 0.87267(12) 0.0264(4) Uani 1 1 d .
C19 C 0.88306(19) 0.27389(12) 0.90079(12) 0.0259(4) Uani 1 1 d .
C20 C 0.8038(2) 0.25787(13) 0.96700(12) 0.0297(4) Uani 1 1 d .
C21 C 0.7209(2) 0.32453(14) 0.98043(12) 0.0327(4) Uani 1 1 d .
C22 C 0.7444(2) 0.38094(12) 0.92171(13) 0.0312(4) Uani 1 1 d .
C23 C 0.9134(2) 0.39350(14) 0.80908(14) 0.0365(5) Uani 1 1 d .
H23A H 0.9683 0.4374 0.8312 0.055 Uiso 1 1 calc R
H23B H 0.8427 0.4150 0.7731 0.055 Uiso 1 1 calc R
H23C H 0.9728 0.3571 0.7811 0.055 Uiso 1 1 calc R
C24 C 0.9926(2) 0.22105(14) 0.87087(14) 0.0373(5) Uani 1 1 d .
H24A H 0.9985 0.2284 0.8147 0.056 Uiso 1 1 calc R
H24B H 0.9704 0.1653 0.8819 0.056 Uiso 1 1 calc R
H24C H 1.0807 0.2347 0.8965 0.056 Uiso 1 1 calc R
C25 C 0.8256(3) 0.18882(16) 1.02065(14) 0.0469(6) Uani 1 1 d .
H25A H 0.8977 0.2019 1.0596 0.070 Uiso 1 1 calc R
H25B H 0.8532 0.1421 0.9909 0.070 Uiso 1 1 calc R
H25C H 0.7402 0.1771 1.0467 0.070 Uiso 1 1 calc R
C26 C 0.6284(3) 0.33475(19) 1.04684(15) 0.0512(7) Uani 1 1 d .
H26A H 0.5856 0.2836 1.0587 0.077 Uiso 1 1 calc R
H26B H 0.5572 0.3739 1.0330 0.077 Uiso 1 1 calc R
H26C H 0.6818 0.3535 1.0925 0.077 Uiso 1 1 calc R
C27 C 0.6895(3) 0.46403(14) 0.91919(18) 0.0486(7) Uani 1 1 d .
H27A H 0.5943 0.4640 0.9354 0.073 Uiso 1 1 calc R
H27B H 0.6933 0.4848 0.8661 0.073 Uiso 1 1 calc R
H27C H 0.7450 0.4979 0.9544 0.073 Uiso 1 1 calc R
N1 N 0.48279(17) 0.24738(10) 0.90041(10) 0.0280(3) Uani 1 1 d .
N2 N 0.65874(16) 0.18603(9) 0.76811(9) 0.0237(3) Uani 1 1 d .
O1 O 0.37922(17) 0.23610(11) 0.93678(11) 0.0449(4) Uani 1 1 d .
Si1 Si 0.39111(6) 0.38033(4) 0.76526(3) 0.03063(12) Uani 1 1 d .
W1 W 0.644751(7) 0.267117(4) 0.862742(4) 0.02034(2) Uani 1 1 d .
H4 H 0.735(2) 0.0375(15) 0.8019(15) 0.038(7) Uiso 1 1 d .
H3 H 0.637(3) 0.0573(18) 0.9528(17) 0.058(9) Uiso 1 1 d .

loop_
_atom_site_aniso_label
_atom_site_aniso_U_11
_atom_site_aniso_U_22
_atom_site_aniso_U_33
_atom_site_aniso_U_23
_atom_site_aniso_U_13
_atom_site_aniso_U_12
C1 0.157(4) 0.053(2) 0.091(3) 0.025(2) -0.047(3) -0.010(2)
C2 0.116(3) 0.0330(14) 0.0593(19) 0.0103(13) -0.0222(19) -0.0084(16)
C3 0.0734(19) 0.0310(12) 0.0450(15) 0.0047(11) -0.0105(14) -0.0037(12)
C4 0.0553(14) 0.0236(10) 0.0331(12) -0.0026(9) -0.0065(10) 0.0036(9)
C5 0.0301(9) 0.0200(8) 0.0281(10) -0.0011(7) 0.0017(8) -0.0007(7)
C6 0.0278(9) 0.0188(8) 0.0231(9) 0.0001(7) 0.0019(7) 0.0043(7)
C7 0.0276(9) 0.0226(9) 0.0277(10) 0.0029(7) 0.0052(7) 0.0060(7)
C8 0.0428(12) 0.0329(11) 0.0245(10) 0.0051(8) 0.0055(9) 0.0123(9)
C9 0.0465(12) 0.0371(11) 0.0248(10) -0.0011(9) -0.0063(9) 0.0135(9)
C10 0.0322(10) 0.0311(10) 0.0340(11) -0.0027(9) -0.0090(8) 0.0046(8)
C11 0.0277(9) 0.0225(9) 0.0294(10) -0.0007(7) -0.0003(7) 0.0027(7)
C12 0.0332(11) 0.0325(11) 0.0386(12) -0.0019(9) 0.0035(9) -0.0070(8)
C13 0.0326(11) 0.0360(11) 0.0394(12) -0.0004(9) 0.0139(9) -0.0024(8)
C14 0.0271(9) 0.0258(9) 0.0291(10) 0.0014(8) 0.0054(8) 0.0022(7)
C15 0.0400(12) 0.0519(15) 0.0371(13) -0.0074(11) 0.0049(10) 0.0175(10)
C16 0.0609(16) 0.0512(15) 0.0392(14) 0.0049(12) -0.0009(12) 0.0253(13)
C17 0.0293(11) 0.0585(15) 0.0399(13) -0.0070(11) -0.0006(9) -0.0001(10)
C18 0.0222(8) 0.0275(9) 0.0292(10) 0.0001(8) -0.0008(7) -0.0073(7)
C19 0.0213(8) 0.0309(10) 0.0253(9) -0.0001(8) -0.0027(7) -0.0017(7)
C20 0.0324(10) 0.0349(10) 0.0217(9) -0.0003(8) -0.0018(8) -0.0078(8)
C21 0.0283(10) 0.0421(12) 0.0277(10) -0.0119(9) 0.0031(8) -0.0091(8)
C22 0.0271(9) 0.0268(10) 0.0397(12) -0.0098(9) -0.0013(8) -0.0043(7)
C23 0.0310(10) 0.0373(12) 0.0411(13) 0.0092(10) 0.0010(9) -0.0117(9)
C24 0.0280(10) 0.0440(13) 0.0397(13) -0.0001(10) 0.0006(9) 0.0059(9)
C25 0.0588(16) 0.0502(15) 0.0312(12) 0.0132(11) -0.0076(11) -0.0119(12)
C26 0.0450(14) 0.0716(19) 0.0377(14) -0.0246(13) 0.0132(11) -0.0164(13)
C27 0.0410(13) 0.0297(11) 0.0746(19) -0.0166(12) -0.0063(12) -0.0006(9)
N1 0.0243(8) 0.0327(9) 0.0276(9) -0.0019(7) 0.0077(6) -0.0052(6)
N2 0.0243(7) 0.0225(7) 0.0245(8) -0.0018(6) 0.0026(6) -0.0009(6)
O1 0.0328(8) 0.0599(11) 0.0432(10) -0.0033(8) 0.0199(7) -0.0110(7)
Si1 0.0288(3) 0.0362(3) 0.0269(3) -0.0022(2) 0.0013(2) 0.0106(2)
W1 0.02003(3) 0.01960(4) 0.02154(4) -0.00095(3) 0.00301(2) -0.00178(3)

loop_
_atom_type_symbol
_atom_type_description
_atom_type_scat_dispersion_real
_atom_type_scat_dispersion_imag
_atom_type_scat_source
C C 0.0033 0.0016 'International Tables Vol C Tables 4.2.6.8 and 6.1.1.4'
H H 0.0000 0.0000 'International Tables Vol C Tables 4.2.6.8 and 6.1.1.4'
N N 0.0061 0.0033 'International Tables Vol C Tables 4.2.6.8 and 6.1.1.4'
O O 0.0106 0.0060 'International Tables Vol C Tables 4.2.6.8 and 6.1.1.4'
Si Si 0.0817 0.0704 'International Tables Vol C Tables 4.2.6.8 and 6.1.1.4'
W W -0.8490 6.8722 'International Tables Vol C Tables 4.2.6.8 and 6.1.1.4'

loop_
_geom_angle_atom_site_label_1
_geom_angle_atom_site_label_2
_geom_angle_atom_site_label_3
_geom_angle
C2 C1 H1A 109.5
C2 C1 H1B 109.5
H1A C1 H1B 109.5
C2 C1 H1C 109.5
H1A C1 H1C 109.5
H1B C1 H1C 109.5
C1 C2 C3 113.2(3)
C1 C2 H2A 108.9
C3 C2 H2A 108.9
C1 C2 H2B 108.9
C3 C2 H2B 108.9
H2A C2 H2B 107.8
C4 C3 C2 125.9(3)
C4 C3 H3 122.7(18)
C2 C3 H3 110.6(18)
C3 C4 C5 122.5(2)
C3 C4 H4 121.0(16)
C5 C4 H4 116.2(16)
N2 C5 C4 129.17(19)
N2 C5 W1 74.55(11)
C4 C5 W1 156.02(17)
C7 C6 C11 122.02(18)
C7 C6 N2 117.90(17)
C11 C6 N2 119.97(17)
C8 C7 C6 118.37(19)
C8 C7 C13 121.24(19)
C6 C7 C13 120.38(19)
C9 C8 C7 120.6(2)
C9 C8 H8 119.7
C7 C8 H8 119.7
C8 C9 C10 120.3(2)
C8 C9 H9 119.9
C10 C9 H9 119.9
C9 C10 C11 121.5(2)
C9 C10 H10 119.3
C11 C10 H10 119.3
C10 C11 C6 117.24(19)
C10 C11 C12 120.81(19)
C6 C11 C12 121.94(18)
C11 C12 H12A 109.5
C11 C12 H12B 109.5
H12A C12 H12B 109.5
C11 C12 H12C 109.5
H12A C12 H12C 109.5
H12B C12 H12C 109.5
C7 C13 H13A 109.5
C7 C13 H13B 109.5
H13A C13 H13B 109.5
C7 C13 H13C 109.5
H13A C13 H13C 109.5
H13B C13 H13C 109.5
Si1 C14 W1 119.59(10)
Si1 C14 H14A 107.4
W1 C14 H14A 107.4
Si1 C14 H14B 107.4
W1 C14 H14B 107.4
H14A C14 H14B 107.0
Si1 C15 H15A 109.5
Si1 C15 H15B 109.5
H15A C15 H15B 109.5
Si1 C15 H15C 109.5
H15A C15 H15C 109.5
H15B C15 H15C 109.5
Si1 C16 H16A 109.5
Si1 C16 H16B 109.5
H16A C16 H16B 109.5
Si1 C16 H16C 109.5
H16A C16 H16C 109.5
H16B C16 H16C 109.5
Si1 C17 H17A 109.5
Si1 C17 H17B 109.5
H17A C17 H17B 109.5
Si1 C17 H17C 109.5
H17A C17 H17C 109.5
H17B C17 H17C 109.5
C19 C18 C22 107.57(18)
C19 C18 C23 126.45(19)
C22 C18 C23 125.66(19)
C19 C18 W1 72.53(11)
C22 C18 W1 70.44(10)
C23 C18 W1 127.48(14)
C18 C19 C20 108.11(18)
C18 C19 C24 126.37(19)
C20 C19 C24 125.37(19)
C18 C19 W1 73.65(11)
C20 C19 W1 70.19(11)
C24 C19 W1 125.23(14)
C21 C20 C19 108.27(19)
C21 C20 C25 125.9(2)
C19 C20 C25 124.9(2)
C21 C20 W1 72.71(12)
C19 C20 W1 74.79(11)
C25 C20 W1 127.14(15)
C20 C21 C22 107.89(18)
C20 C21 C26 125.8(2)
C22 C21 C26 126.2(2)
C20 C21 W1 72.37(12)
C22 C21 W1 73.13(12)
C26 C21 W1 121.92(15)
C21 C22 C18 108.11(18)
C21 C22 C27 125.5(2)
C18 C22 C27 125.7(2)
C21 C22 W1 71.96(12)
C18 C22 W1 74.61(11)
C27 C22 W1 126.97(15)
C18 C23 H23A 109.5
C18 C23 H23B 109.5
H23A C23 H23B 109.5
C18 C23 H23C 109.5
H23A C23 H23C 109.5
H23B C23 H23C 109.5
C19 C24 H24A 109.5
C19 C24 H24B 109.5
H24A C24 H24B 109.5
C19 C24 H24C 109.5
H24A C24 H24C 109.5
H24B C24 H24C 109.5
C20 C25 H25A 109.5
C20 C25 H25B 109.5
H25A C25 H25B 109.5
C20 C25 H25C 109.5
H25A C25 H25C 109.5
H25B C25 H25C 109.5
C21 C26 H26A 109.5
C21 C26 H26B 109.5
H26A C26 H26B 109.5
C21 C26 H26C 109.5
H26A C26 H26C 109.5
H26B C26 H26C 109.5
C22 C27 H27A 109.5
C22 C27 H27B 109.5
H27A C27 H27B 109.5
C22 C27 H27C 109.5
H27A C27 H27C 109.5
H27B C27 H27C 109.5
O1 N1 W1 170.73(17)
C5 N2 C6 133.21(17)
C5 N2 W1 70.71(11)
C6 N2 W1 152.35(13)
C14 Si1 C17 110.78(10)
C14 Si1 C15 112.91(10)
C17 Si1 C15 108.30(12)
C14 Si1 C16 108.99(11)
C17 Si1 C16 108.20(13)
C15 Si1 C16 107.50(12)
N1 W1 C5 95.18(8)
N1 W1 N2 104.13(7)
C5 W1 N2 34.74(7)
N1 W1 C14 96.58(8)
C5 W1 C14 118.84(8)
N2 W1 C14 84.32(7)
N1 W1 C20 106.57(8)
C5 W1 C20 91.07(8)
N2 W1 C20 119.12(7)
C14 W1 C20 140.36(7)
N1 W1 C21 91.17(8)
C5 W1 C21 124.21(8)
N2 W1 C21 153.86(7)
C14 W1 C21 115.29(8)
C20 W1 C21 34.92(8)
N1 W1 C22 110.85(8)
C5 W1 C22 143.59(7)
N2 W1 C22 144.11(7)
C14 W1 C22 84.01(8)
C20 W1 C22 57.97(8)
C21 W1 C22 34.92(8)
N1 W1 C19 141.55(8)
C5 W1 C19 86.30(7)
N2 W1 C19 98.74(6)
C14 W1 C19 116.28(7)
C20 W1 C19 35.03(7)
C21 W1 C19 57.87(7)
C22 W1 C19 57.44(7)
N1 W1 C18 145.58(7)
C5 W1 C18 114.04(7)
N2 W1 C18 110.24(6)
C14 W1 C18 85.28(7)
C20 W1 C18 57.55(7)
C21 W1 C18 57.89(7)
C22 W1 C18 34.95(7)
C19 W1 C18 33.82(7)

loop_
_geom_bond_atom_site_label_1
_geom_bond_atom_site_label_2
_geom_bond_distance
C1 C2 1.482(5)
C1 H1A 0.9800
C1 H1B 0.9800
C1 H1C 0.9800
C2 C3 1.483(4)
C2 H2A 0.9900
C2 H2B 0.9900
C3 C4 1.319(4)
C3 H3 0.99(3)
C4 C5 1.439(3)
C4 H4 0.91(3)
C5 N2 1.260(2)
C5 W1 2.0872(19)
C6 C7 1.392(3)
C6 C11 1.395(3)
C6 N2 1.416(2)
C7 C8 1.379(3)
C7 C13 1.496(3)
C8 C9 1.372(3)
C8 H8 0.9500
C9 C10 1.374(3)
C9 H9 0.9500
C10 C11 1.381(3)
C10 H10 0.9500
C11 C12 1.499(3)
C12 H12A 0.9800
C12 H12B 0.9800
C12 H12C 0.9800
C13 H13A 0.9800
C13 H13B 0.9800
C13 H13C 0.9800
C14 Si1 1.836(2)
C14 W1 2.211(2)
C14 H14A 0.9900
C14 H14B 0.9900
C15 Si1 1.867(2)
C15 H15A 0.9800
C15 H15B 0.9800
C15 H15C 0.9800
C16 Si1 1.869(3)
C16 H16A 0.9800
C16 H16B 0.9800
C16 H16C 0.9800
C17 Si1 1.860(3)
C17 H17A 0.9800
C17 H17B 0.9800
C17 H17C 0.9800
C18 C19 1.399(3)
C18 C22 1.433(3)
C18 C23 1.488(3)
C18 W1 2.4123(18)
C19 C20 1.426(3)
C19 C24 1.495(3)
C19 W1 2.3981(18)
C20 C21 1.405(3)
C20 C25 1.493(3)
C20 W1 2.338(2)
C21 C22 1.410(3)
C21 C26 1.492(3)
C21 W1 2.342(2)
C22 C27 1.494(3)
C22 W1 2.3576(19)
C23 H23A 0.9800
C23 H23B 0.9800
C23 H23C 0.9800
C24 H24A 0.9800
C24 H24B 0.9800
C24 H24C 0.9800
C25 H25A 0.9800
C25 H25B 0.9800
C25 H25C 0.9800
C26 H26A 0.9800
C26 H26B 0.9800
C26 H26C 0.9800
C27 H27A 0.9800
C27 H27B 0.9800
C27 H27C 0.9800
N1 O1 1.223(2)
N1 W1 1.7616(16)
N2 W1 2.1315(16)

loop_
_geom_torsion_atom_site_label_1
_geom_torsion_atom_site_label_2
_geom_torsion_atom_site_label_3
_geom_torsion_atom_site_label_4
_geom_torsion
C1 C2 C3 C4 120.5(4)
C2 C3 C4 C5 175.7(3)
C3 C4 C5 N2 -154.7(3)
C3 C4 C5 W1 15.8(6)
C11 C6 C7 C8 -1.2(3)
N2 C6 C7 C8 -177.35(17)
C11 C6 C7 C13 -179.91(18)
N2 C6 C7 C13 3.9(3)
C6 C7 C8 C9 -0.1(3)
C13 C7 C8 C9 178.7(2)
C7 C8 C9 C10 0.7(3)
C8 C9 C10 C11 -0.2(3)
C9 C10 C11 C6 -1.0(3)
C9 C10 C11 C12 178.2(2)
C7 C6 C11 C10 1.7(3)
N2 C6 C11 C10 177.77(17)
C7 C6 C11 C12 -177.53(18)
N2 C6 C11 C12 -1.4(3)
C22 C18 C19 C20 0.0(2)
C23 C18 C19 C20 173.78(19)
W1 C18 C19 C20 -62.12(13)
C22 C18 C19 C24 -175.85(19)
C23 C18 C19 C24 -2.1(3)
W1 C18 C19 C24 122.0(2)
C22 C18 C19 W1 62.11(13)
C23 C18 C19 W1 -124.1(2)
C18 C19 C20 C21 -1.2(2)
C24 C19 C20 C21 174.72(19)
W1 C19 C20 C21 -65.53(14)
C18 C19 C20 C25 -170.7(2)
C24 C19 C20 C25 5.2(3)
W1 C19 C20 C25 125.0(2)
C18 C19 C20 W1 64.36(14)
C24 C19 C20 W1 -119.7(2)
C19 C20 C21 C22 1.9(2)
C25 C20 C21 C22 171.3(2)
W1 C20 C21 C22 -65.00(14)
C19 C20 C21 C26 -176.0(2)
C25 C20 C21 C26 -6.7(3)
W1 C20 C21 C26 117.1(2)
C19 C20 C21 W1 66.91(14)
C25 C20 C21 W1 -123.7(2)
C20 C21 C22 C18 -1.9(2)
C26 C21 C22 C18 176.0(2)
W1 C21 C22 C18 -66.41(14)
C20 C21 C22 C27 -172.5(2)
C26 C21 C22 C27 5.4(3)
W1 C21 C22 C27 123.0(2)
C20 C21 C22 W1 64.50(14)
C26 C21 C22 W1 -117.6(2)
C19 C18 C22 C21 1.2(2)
C23 C18 C22 C21 -172.66(19)
W1 C18 C22 C21 64.66(14)
C19 C18 C22 C27 171.8(2)
C23 C18 C22 C27 -2.1(3)
W1 C18 C22 C27 -124.8(2)
C19 C18 C22 W1 -63.47(13)
C23 C18 C22 W1 122.7(2)
C4 C5 N2 C6 12.5(4)
W1 C5 N2 C6 -163.5(2)
C4 C5 N2 W1 176.0(2)
C7 C6 N2 C5 -125.2(2)
C11 C6 N2 C5 58.5(3)
C7 C6 N2 W1 90.1(3)
C11 C6 N2 W1 -86.2(3)
W1 C14 Si1 C17 -63.68(15)
W1 C14 Si1 C15 57.99(15)
W1 C14 Si1 C16 177.38(12)
O1 N1 W1 C5 111.2(10)
O1 N1 W1 N2 145.3(10)
O1 N1 W1 C14 -128.9(10)
O1 N1 W1 C20 18.5(11)
O1 N1 W1 C21 -13.3(10)
O1 N1 W1 C22 -42.9(11)
O1 N1 W1 C19 20.6(11)
O1 N1 W1 C18 -37.7(11)
N2 C5 W1 N1 107.42(12)
C4 C5 W1 N1 -65.0(4)
C4 C5 W1 N2 -172.4(5)
N2 C5 W1 C14 6.98(14)
C4 C5 W1 C14 -165.4(4)
N2 C5 W1 C20 -145.84(12)
C4 C5 W1 C20 41.8(4)
N2 C5 W1 C21 -157.62(11)
C4 C5 W1 C21 30.0(4)
N2 C5 W1 C22 -116.11(15)
C4 C5 W1 C22 71.5(4)
N2 C5 W1 C19 -111.12(12)
C4 C5 W1 C19 76.5(4)
N2 C5 W1 C18 -91.24(12)
C4 C5 W1 C18 96.4(4)
C5 N2 W1 N1 -78.48(13)
C6 N2 W1 N1 75.0(3)
C6 N2 W1 C5 153.5(3)
C5 N2 W1 C14 -173.86(12)
C6 N2 W1 C14 -20.3(3)
C5 N2 W1 C20 39.99(14)
C6 N2 W1 C20 -166.5(3)
C5 N2 W1 C21 45.6(2)
C6 N2 W1 C21 -160.9(2)
C5 N2 W1 C22 114.58(15)
C6 N2 W1 C22 -91.9(3)
C5 N2 W1 C19 70.36(12)
C6 N2 W1 C19 -136.1(3)
C5 N2 W1 C18 103.30(12)
C6 N2 W1 C18 -103.2(3)
Si1 C14 W1 N1 3.13(13)
Si1 C14 W1 C5 102.76(12)
Si1 C14 W1 N2 106.74(12)
Si1 C14 W1 C20 -122.97(12)
Si1 C14 W1 C21 -91.30(12)
Si1 C14 W1 C22 -107.25(12)
Si1 C14 W1 C19 -156.30(10)
Si1 C14 W1 C18 -142.33(12)
C21 C20 W1 N1 -67.12(13)
C19 C20 W1 N1 177.74(12)
C25 C20 W1 N1 55.2(2)
C21 C20 W1 C5 -162.84(13)
C19 C20 W1 C5 82.01(13)
C25 C20 W1 C5 -40.5(2)
C21 C20 W1 N2 175.68(11)
C19 C20 W1 N2 60.53(13)
C25 C20 W1 N2 -62.0(2)
C21 C20 W1 C14 56.01(17)
C19 C20 W1 C14 -59.13(17)
C25 C20 W1 C14 178.37(18)
C19 C20 W1 C21 -115.15(18)
C25 C20 W1 C21 122.4(3)
C21 C20 W1 C22 37.48(12)
C19 C20 W1 C22 -77.67(13)
C25 C20 W1 C22 159.8(2)
C21 C20 W1 C19 115.15(18)
C25 C20 W1 C19 -122.5(3)
C21 C20 W1 C18 79.06(13)
C19 C20 W1 C18 -36.09(11)
C25 C20 W1 C18 -158.6(2)
C20 C21 W1 N1 117.96(13)
C22 C21 W1 N1 -126.36(13)
C26 C21 W1 N1 -3.7(2)
C20 C21 W1 C5 20.90(15)
C22 C21 W1 C5 136.57(13)
C26 C21 W1 C5 -100.8(2)
C20 C21 W1 N2 -8.6(2)
C22 C21 W1 N2 107.08(18)
C26 C21 W1 N2 -130.3(2)
C20 C21 W1 C14 -144.19(12)
C22 C21 W1 C14 -28.52(14)
C26 C21 W1 C14 94.1(2)
C22 C21 W1 C20 115.68(17)
C26 C21 W1 C20 -121.7(3)
C20 C21 W1 C22 -115.68(17)
C26 C21 W1 C22 122.6(3)
C20 C21 W1 C19 -37.84(12)
C22 C21 W1 C19 77.83(13)
C26 C21 W1 C19 -159.6(2)
C20 C21 W1 C18 -78.02(13)
C22 C21 W1 C18 37.66(11)
C26 C21 W1 C18 160.3(2)
C21 C22 W1 N1 59.49(14)
C18 C22 W1 N1 174.88(12)
C27 C22 W1 N1 -61.7(2)
C21 C22 W1 C5 -73.28(18)
C18 C22 W1 C5 42.11(19)
C27 C22 W1 C5 165.5(2)
C21 C22 W1 N2 -134.08(13)
C18 C22 W1 N2 -18.69(19)
C27 C22 W1 N2 104.7(2)
C21 C22 W1 C14 154.28(13)
C18 C22 W1 C14 -90.33(13)
C27 C22 W1 C14 33.1(2)
C21 C22 W1 C20 -37.49(12)
C18 C22 W1 C20 77.90(13)
C27 C22 W1 C20 -158.7(2)
C18 C22 W1 C21 115.39(18)
C27 C22 W1 C21 -121.2(3)
C21 C22 W1 C19 -79.19(13)
C18 C22 W1 C19 36.20(11)
C27 C22 W1 C19 159.6(2)
C21 C22 W1 C18 -115.39(18)
C27 C22 W1 C18 123.4(3)
C18 C19 W1 N1 -120.24(14)
C20 C19 W1 N1 -3.49(18)
C24 C19 W1 N1 116.44(19)
C18 C19 W1 C5 146.09(13)
C20 C19 W1 C5 -97.16(13)
C24 C19 W1 C5 22.76(18)
C18 C19 W1 N2 113.56(12)
C20 C19 W1 N2 -129.69(12)
C24 C19 W1 N2 -9.77(19)
C18 C19 W1 C14 25.61(14)
C20 C19 W1 C14 142.36(12)
C24 C19 W1 C14 -97.71(18)
C18 C19 W1 C20 -116.75(18)
C24 C19 W1 C20 119.9(2)
C18 C19 W1 C21 -79.02(13)
C20 C19 W1 C21 37.73(12)
C24 C19 W1 C21 157.7(2)
C18 C19 W1 C22 -37.43(12)
C20 C19 W1 C22 79.32(13)
C24 C19 W1 C22 -160.7(2)
C20 C19 W1 C18 116.75(18)
C24 C19 W1 C18 -123.3(2)
C19 C18 W1 N1 108.12(16)
C22 C18 W1 N1 -8.5(2)
C23 C18 W1 N1 -128.96(19)
C19 C18 W1 C5 -37.56(14)
C22 C18 W1 C5 -154.16(13)
C23 C18 W1 C5 85.36(19)
C19 C18 W1 N2 -74.95(13)
C22 C18 W1 N2 168.45(12)
C23 C18 W1 N2 48.0(2)
C19 C18 W1 C14 -157.12(13)
C22 C18 W1 C14 86.29(13)
C23 C18 W1 C14 -34.19(19)
C19 C18 W1 C20 37.40(12)
C22 C18 W1 C20 -79.20(14)
C23 C18 W1 C20 160.3(2)
C19 C18 W1 C21 78.97(13)
C22 C18 W1 C21 -37.62(13)
C23 C18 W1 C21 -158.1(2)
C19 C18 W1 C22 116.60(18)
C23 C18 W1 C22 -120.5(2)
C22 C18 W1 C19 -116.60(18)
C23 C18 W1 C19 122.9(2)
